data_4324298
loop_
_publ_author_name
'Maria Strianese'
'Stefano Milione'
'Valerio Bertolasi'
'Claudio Pellecchia'
'Alfonso Grassi'

_publ_section_title
;
 Heteroscorpionate-Based Co2+, Zn2+, and Cu2+ Complexes: Coordination
 Behavior, Aerobic Oxidation, and Hydrogen Sulfide Detection
;
_journal_name_full 'Inorganic Chemistry'
_journal_page_first 900
_journal_page_last 910
_journal_paper_doi 10.1021/ic101467s
_journal_volume 50
_journal_year 2011
_chemical_formula_moiety 'C34 H38 Cl2 Co2 N8 O2, C H2 Cl2'
_chemical_formula_sum 'C35 H40 Cl4 Co2 N8 O2'
_chemical_formula_weight 864.41
_chemical_name_systematic
;
 ?
;
_space_group_IT_number 167
_symmetry_cell_setting trigonal
_symmetry_space_group_name_Hall '-R 3 2"c'
_symmetry_space_group_name_H-M 'R -3 c :H'
_atom_sites_solution_hydrogens geom
_atom_sites_solution_primary direct
_atom_sites_solution_secondary difmap
_audit_creation_method SHELXL-97
_cell_angle_alpha 90.00
_cell_angle_beta 90.00
_cell_angle_gamma 120.00
_cell_formula_units_Z 18
_cell_length_a 19.6685(3)
_cell_length_b 19.6685(3)
_cell_length_c 53.1546(6)
_cell_measurement_reflns_used 21049
_cell_measurement_temperature 295
_cell_measurement_theta_max 27.00
_cell_measurement_theta_min 2.37
_cell_volume 17808.0(4)
_computing_cell_refinement 'Denzo-SMN (Otwinowski & Minor, 1997)'
_computing_data_collection 'COLLECT (Nonius, 1998)'
_computing_data_reduction 'Denzo-SMN (Otwinowski & Minor, 1997)'
_computing_molecular_graphics 'ORTEPIII (Burnett & Johnson, 1996)'
_computing_publication_material 'SHELXL-97 (Sheldrick, 1997), PARST (Nardelli, 1995)'
_computing_structure_refinement 'SHELXL-97 (Sheldrick, 1997)'
_computing_structure_solution 'SIR97 (Altomare et al., 1999)'
_diffrn_ambient_temperature 295
_diffrn_measured_fraction_theta_full 0.997
_diffrn_measured_fraction_theta_max 0.997
_diffrn_measurement_device_type 'Nnonius Kappa CCD'
_diffrn_measurement_method '\f scans and \w scans'
_diffrn_radiation_monochromator graphite
_diffrn_radiation_source 'fine-focus sealed tube'
_diffrn_radiation_type MoK\a
_diffrn_radiation_wavelength 0.71073
_diffrn_reflns_av_R_equivalents 0.0357
_diffrn_reflns_av_sigmaI/netI 0.0272
_diffrn_reflns_limit_h_max 19
_diffrn_reflns_limit_h_min -25
_diffrn_reflns_limit_k_max 21
_diffrn_reflns_limit_k_min -21
_diffrn_reflns_limit_l_max 67
_diffrn_reflns_limit_l_min -67
_diffrn_reflns_number 21049
_diffrn_reflns_theta_full 27.00
_diffrn_reflns_theta_max 27.00
_diffrn_reflns_theta_min 2.37
_exptl_absorpt_coefficient_mu 1.150
_exptl_absorpt_correction_T_max 0.814
_exptl_absorpt_correction_T_min 0.720
_exptl_absorpt_correction_type empirical
_exptl_absorpt_process_details 'SORTAV (R.H. Blessing, Acta Crystallogr., 1995, A51, 33)'
_exptl_crystal_colour purple
_exptl_crystal_density_diffrn 1.451
_exptl_crystal_description prismatic
_exptl_crystal_F_000 7992
_exptl_crystal_size_max 0.26
_exptl_crystal_size_mid 0.22
_exptl_crystal_size_min 0.19
_refine_diff_density_max 1.108
_refine_diff_density_min -0.915
_refine_diff_density_rms 0.083
_refine_ls_extinction_method none
_refine_ls_goodness_of_fit_ref 1.057
_refine_ls_hydrogen_treatment constr
_refine_ls_matrix_type full
_refine_ls_number_parameters 236
_refine_ls_number_reflns 4317
_refine_ls_number_restraints 0
_refine_ls_restrained_S_all 1.057
_refine_ls_R_factor_all 0.0723
_refine_ls_R_factor_gt 0.0530
_refine_ls_shift/su_max 0.001
_refine_ls_shift/su_mean 0.000
_refine_ls_structure_factor_coef Fsqd
_refine_ls_weighting_details 'calc w=1/[\s^2^(Fo^2^)+(0.0939P)^2^+52.2399P] where P=(Fo^2^+2Fc^2^)/3'
_refine_ls_weighting_scheme calc
_refine_ls_wR_factor_gt 0.1459
_refine_ls_wR_factor_ref 0.1637
_reflns_number_gt 3291
_reflns_number_total 4317
_reflns_threshold_expression I>2sigma(I)
_cod_data_source_file ic101467s_si_002_3.cif
_cod_data_source_block (L2)2CoCl2-(4)
_cod_original_cell_volume 17807.9(4)
_cod_original_sg_symbol_H-M 'R -3 c'
_cod_database_code 4324298

loop_
_symmetry_equiv_pos_as_xyz
'x, y, z'
'-y, x-y, z'
'-x+y, -x, z'
'x-y, -y, -z+1/2'
'-x, -x+y, -z+1/2'
'y, x, -z+1/2'
'x+2/3, y+1/3, z+1/3'
'-y+2/3, x-y+1/3, z+1/3'
'-x+y+2/3, -x+1/3, z+1/3'
'x-y+2/3, -y+1/3, -z+5/6'
'-x+2/3, -x+y+1/3, -z+5/6'
'y+2/3, x+1/3, -z+5/6'
'x+1/3, y+2/3, z+2/3'
'-y+1/3, x-y+2/3, z+2/3'
'-x+y+1/3, -x+2/3, z+2/3'
'x-y+1/3, -y+2/3, -z+7/6'
'-x+1/3, -x+y+2/3, -z+7/6'
'y+1/3, x+2/3, -z+7/6'
'-x, -y, -z'
'y, -x+y, -z'
'x-y, x, -z'
'-x+y, y, z-1/2'
'x, x-y, z-1/2'
'-y, -x, z-1/2'
'-x+2/3, -y+1/3, -z+1/3'
'y+2/3, -x+y+1/3, -z+1/3'
'x-y+2/3, x+1/3, -z+1/3'
'-x+y+2/3, y+1/3, z-1/6'
'x+2/3, x-y+1/3, z-1/6'
'-y+2/3, -x+1/3, z-1/6'
'-x+1/3, -y+2/3, -z+2/3'
'y+1/3, -x+y+2/3, -z+2/3'
'x-y+1/3, x+2/3, -z+2/3'
'-x+y+1/3, y+2/3, z+1/6'
'x+1/3, x-y+2/3, z+1/6'
'-y+1/3, -x+2/3, z+1/6'

loop_
_atom_site_label
_atom_site_type_symbol
_atom_site_fract_x
_atom_site_fract_y
_atom_site_fract_z
_atom_site_U_iso_or_equiv
_atom_site_adp_type
_atom_site_occupancy
_atom_site_symmetry_multiplicity
_atom_site_calc_flag
_atom_site_refinement_flags
Co1 Co 0.54987(3) 0.0000 0.2500 0.03322(19) Uani 1 2 d S
Co2 Co 0.39060(3) 0.0000 0.2500 0.03430(19) Uani 1 2 d S
Cl1 Cl 0.29535(7) -0.06906(8) 0.22251(2) 0.0773(4) Uani 1 1 d .
O1 O 0.49433(13) 0.05570(13) 0.23321(4) 0.0413(6) Uani 1 1 d .
N1 N 0.50878(16) -0.04442(17) 0.19560(5) 0.0401(6) Uani 1 1 d .
N2 N 0.50766(17) -0.07840(17) 0.21815(5) 0.0410(6) Uani 1 1 d .
N3 N 0.64419(16) 0.05290(17) 0.20193(5) 0.0399(6) Uani 1 1 d .
N4 N 0.65189(16) 0.06361(17) 0.22740(5) 0.0389(6) Uani 1 1 d .
C1 C 0.51240(19) 0.1057(2) 0.21383(6) 0.0422(8) Uani 1 1 d .
C2 C 0.4946(2) 0.1659(2) 0.21492(8) 0.0560(10) Uani 1 1 d .
H2 H 0.4686 0.1702 0.2289 0.067 Uiso 1 1 calc R
C3 C 0.5153(3) 0.2195(3) 0.19531(9) 0.0672(12) Uani 1 1 d .
H3 H 0.5038 0.2599 0.1964 0.081 Uiso 1 1 calc R
C4 C 0.5524(3) 0.2134(3) 0.17436(10) 0.0735(14) Uani 1 1 d .
H4 H 0.5666 0.2496 0.1614 0.088 Uiso 1 1 calc R
C5 C 0.5684(3) 0.1528(3) 0.17279(7) 0.0599(10) Uani 1 1 d .
H5 H 0.5924 0.1479 0.1584 0.072 Uiso 1 1 calc R
C6 C 0.5496(2) 0.0986(2) 0.19233(6) 0.0436(8) Uani 1 1 d .
C7 C 0.57127(19) 0.0356(2) 0.18926(6) 0.0411(8) Uani 1 1 d .
H7 H 0.5813 0.0345 0.1713 0.049 Uiso 1 1 calc R
C8 C 0.4501(2) -0.0946(2) 0.18028(6) 0.0460(8) Uani 1 1 d .
C9 C 0.4103(2) -0.1635(2) 0.19340(7) 0.0511(9) Uani 1 1 d .
H9 H 0.3667 -0.2095 0.1879 0.061 Uiso 1 1 calc R
C10 C 0.4476(2) -0.1517(2) 0.21660(6) 0.0448(8) Uani 1 1 d .
C11 C 0.4370(3) -0.0723(3) 0.15481(8) 0.0671(12) Uani 1 1 d .
H11A H 0.4315 -0.0266 0.1560 0.101 Uiso 1 1 calc R
H11B H 0.3902 -0.1148 0.1477 0.101 Uiso 1 1 calc R
H11C H 0.4810 -0.0609 0.1442 0.101 Uiso 1 1 calc R
C12 C 0.4312(3) -0.2084(2) 0.23753(8) 0.0625(11) Uani 1 1 d .
H12A H 0.4461 -0.2460 0.2325 0.094 Uiso 1 1 calc R
H12B H 0.3762 -0.2351 0.2415 0.094 Uiso 1 1 calc R
H12C H 0.4609 -0.1805 0.2521 0.094 Uiso 1 1 calc R
C13 C 0.7137(2) 0.0733(2) 0.19072(7) 0.0472(8) Uani 1 1 d .
C14 C 0.7678(2) 0.0968(3) 0.20981(8) 0.0539(10) Uani 1 1 d .
H14 H 0.8211 0.1143 0.2082 0.065 Uiso 1 1 calc R
C15 C 0.7275(2) 0.0893(2) 0.23214(7) 0.0434(8) Uani 1 1 d .
C16 C 0.7237(3) 0.0700(3) 0.16308(8) 0.0732(14) Uani 1 1 d .
H16A H 0.6859 0.0190 0.1569 0.110 Uiso 1 1 calc R
H16B H 0.7757 0.0797 0.1596 0.110 Uiso 1 1 calc R
H16C H 0.7161 0.1092 0.1549 0.110 Uiso 1 1 calc R
C17 C 0.7602(2) 0.1067(3) 0.25821(8) 0.0601(11) Uani 1 1 d .
H17A H 0.7184 0.0925 0.2701 0.090 Uiso 1 1 calc R
H17B H 0.7976 0.1617 0.2597 0.090 Uiso 1 1 calc R
H17C H 0.7858 0.0769 0.2616 0.090 Uiso 1 1 calc R
Cl1A Cl 0.0266(2) 0.1376(2) 0.27590(6) 0.2032(15) Uani 1 1 d .
C1A C 0.0000 0.1667(6) 0.2500 0.133(4) Uani 1 2 d S
H1A1 H -0.0434 0.1744 0.2546 0.160 Uiso 0.50 1 calc PR
H1A2 H 0.0434 0.2178 0.2454 0.160 Uiso 0.50 1 calc PR

loop_
_atom_site_aniso_label
_atom_site_aniso_U_11
_atom_site_aniso_U_22
_atom_site_aniso_U_33
_atom_site_aniso_U_23
_atom_site_aniso_U_13
_atom_site_aniso_U_12
Co1 0.0363(3) 0.0347(3) 0.0281(3) -0.0003(2) -0.00014(11) 0.01734(17)
Co2 0.0321(3) 0.0387(4) 0.0343(3) 0.0072(2) 0.00361(12) 0.01936(18)
Cl1 0.0559(7) 0.0832(8) 0.0684(7) 0.0018(6) -0.0146(5) 0.0165(6)
O1 0.0413(13) 0.0429(13) 0.0403(12) 0.0127(10) 0.0069(9) 0.0215(11)
N1 0.0376(15) 0.0439(16) 0.0308(13) -0.0035(11) -0.0039(11) 0.0145(13)
N2 0.0438(16) 0.0373(15) 0.0329(13) -0.0006(11) -0.0007(11) 0.0134(13)
N3 0.0346(14) 0.0459(16) 0.0317(13) -0.0010(11) -0.0002(10) 0.0147(13)
N4 0.0350(14) 0.0429(15) 0.0328(13) -0.0019(11) -0.0008(11) 0.0150(12)
C1 0.0351(17) 0.0440(19) 0.0435(18) 0.0103(14) -0.0023(13) 0.0167(15)
C2 0.055(2) 0.049(2) 0.064(2) 0.0130(18) 0.0027(18) 0.0262(19)
C3 0.068(3) 0.054(3) 0.081(3) 0.022(2) 0.000(2) 0.032(2)
C4 0.074(3) 0.069(3) 0.073(3) 0.037(2) 0.003(2) 0.033(3)
C5 0.058(2) 0.067(3) 0.048(2) 0.0212(18) 0.0038(17) 0.026(2)
C6 0.0378(18) 0.0453(19) 0.0384(16) 0.0080(14) -0.0040(14) 0.0137(15)
C7 0.0372(18) 0.052(2) 0.0260(14) 0.0006(13) -0.0026(12) 0.0165(16)
C8 0.0358(18) 0.055(2) 0.0407(17) -0.0136(15) -0.0073(14) 0.0180(17)
C9 0.0396(19) 0.049(2) 0.0518(19) -0.0164(16) -0.0055(16) 0.0121(17)
C10 0.0439(19) 0.0399(19) 0.0462(18) -0.0090(14) 0.0004(14) 0.0175(16)
C11 0.056(3) 0.086(3) 0.045(2) -0.010(2) -0.0175(18) 0.024(2)
C12 0.069(3) 0.038(2) 0.062(2) 0.0004(17) 0.002(2) 0.0132(19)
C13 0.0382(18) 0.055(2) 0.0441(19) 0.0029(15) 0.0074(14) 0.0197(17)
C14 0.0334(18) 0.068(3) 0.053(2) -0.0003(18) 0.0021(15) 0.0205(18)
C15 0.0346(17) 0.0434(19) 0.0440(18) -0.0029(14) -0.0039(14) 0.0134(15)
C16 0.059(3) 0.111(4) 0.044(2) -0.004(2) 0.0118(19) 0.038(3)
C17 0.046(2) 0.074(3) 0.049(2) -0.0119(19) -0.0133(17) 0.021(2)
Cl1A 0.294(4) 0.180(3) 0.1276(18) -0.0002(19) -0.054(2) 0.113(3)
C1A 0.166(11) 0.129(6) 0.117(8) -0.004(4) -0.008(8) 0.083(6)

loop_
_atom_type_symbol
_atom_type_description
_atom_type_scat_dispersion_real
_atom_type_scat_dispersion_imag
_atom_type_scat_source
Co Co 0.3494 0.9721 'International Tables Vol C Tables 4.2.6.8 and 6.1.1.4'
C C 0.0033 0.0016 'International Tables Vol C Tables 4.2.6.8 and 6.1.1.4'
H H 0.0000 0.0000 'International Tables Vol C Tables 4.2.6.8 and 6.1.1.4'
Cl Cl 0.1484 0.1585 'International Tables Vol C Tables 4.2.6.8 and 6.1.1.4'
N N 0.0061 0.0033 'International Tables Vol C Tables 4.2.6.8 and 6.1.1.4'
O O 0.0106 0.0060 'International Tables Vol C Tables 4.2.6.8 and 6.1.1.4'

loop_
_geom_angle_atom_site_label_1
_geom_angle_atom_site_label_2
_geom_angle_atom_site_label_3
_geom_angle
_geom_angle_site_symmetry_1
_geom_angle_site_symmetry_3
O1 Co1 O1 76.91(12) 4 .
O1 Co1 N4 168.48(10) 4 .
O1 Co1 N4 92.13(10) . .
O1 Co1 N4 92.13(10) 4 4
O1 Co1 N4 168.48(10) . 4
N4 Co1 N4 99.02(15) . 4
O1 Co1 N2 91.86(10) 4 .
O1 Co1 N2 85.68(11) . .
N4 Co1 N2 83.68(10) . .
N4 Co1 N2 98.37(11) 4 .
O1 Co1 N2 85.68(11) 4 4
O1 Co1 N2 91.86(10) . 4
N4 Co1 N2 98.37(11) . 4
N4 Co1 N2 83.68(10) 4 4
N2 Co1 N2 176.86(17) . 4
O1 Co2 O1 82.22(13) 4 .
O1 Co2 Cl1 116.57(8) 4 .
O1 Co2 Cl1 111.22(8) . .
O1 Co2 Cl1 111.22(8) 4 4
O1 Co2 Cl1 116.57(8) . 4
Cl1 Co2 Cl1 115.04(8) . 4
C1 O1 Co2 124.9(2) . .
C1 O1 Co1 133.9(2) . .
Co2 O1 Co1 100.44(9) . .
C8 N1 N2 111.8(3) . .
C8 N1 C7 126.4(3) . .
N2 N1 C7 121.6(3) . .
C10 N2 N1 105.3(3) . .
C10 N2 Co1 129.6(2) . .
N1 N2 Co1 115.6(2) . .
C13 N3 N4 111.9(3) . .
C13 N3 C7 126.4(3) . .
N4 N3 C7 120.8(3) . .
C15 N4 N3 105.2(3) . .
C15 N4 Co1 131.4(2) . .
N3 N4 Co1 118.0(2) . .
O1 C1 C2 120.2(3) . .
O1 C1 C6 120.9(3) . .
C2 C1 C6 118.9(3) . .
C3 C2 C1 120.7(4) . .
C3 C2 H2 119.6 . .
C1 C2 H2 119.6 . .
C4 C3 C2 120.6(4) . .
C4 C3 H3 119.7 . .
C2 C3 H3 119.7 . .
C3 C4 C5 119.2(4) . .
C3 C4 H4 120.4 . .
C5 C4 H4 120.4 . .
C4 C5 C6 121.7(4) . .
C4 C5 H5 119.1 . .
C6 C5 H5 119.1 . .
C5 C6 C1 118.8(4) . .
C5 C6 C7 118.0(3) . .
C1 C6 C7 123.1(3) . .
N3 C7 N1 109.9(3) . .
N3 C7 C6 114.0(3) . .
N1 C7 C6 115.2(3) . .
N3 C7 H7 105.6 . .
N1 C7 H7 105.6 . .
C6 C7 H7 105.6 . .
N1 C8 C9 105.8(3) . .
N1 C8 C11 122.9(4) . .
C9 C8 C11 131.3(3) . .
C8 C9 C10 107.1(3) . .
C8 C9 H9 126.5 . .
C10 C9 H9 126.5 . .
N2 C10 C9 110.0(3) . .
N2 C10 C12 120.3(3) . .
C9 C10 C12 129.6(3) . .
C8 C11 H11A 109.5 . .
C8 C11 H11B 109.5 . .
H11A C11 H11B 109.5 . .
C8 C11 H11C 109.5 . .
H11A C11 H11C 109.5 . .
H11B C11 H11C 109.5 . .
C10 C12 H12A 109.5 . .
C10 C12 H12B 109.5 . .
H12A C12 H12B 109.5 . .
C10 C12 H12C 109.5 . .
H12A C12 H12C 109.5 . .
H12B C12 H12C 109.5 . .
N3 C13 C14 105.8(3) . .
N3 C13 C16 123.9(3) . .
C14 C13 C16 130.3(4) . .
C13 C14 C15 106.8(3) . .
C13 C14 H14 126.6 . .
C15 C14 H14 126.6 . .
N4 C15 C14 110.3(3) . .
N4 C15 C17 122.2(3) . .
C14 C15 C17 127.5(3) . .
C13 C16 H16A 109.5 . .
C13 C16 H16B 109.5 . .
H16A C16 H16B 109.5 . .
C13 C16 H16C 109.5 . .
H16A C16 H16C 109.5 . .
H16B C16 H16C 109.5 . .
C15 C17 H17A 109.5 . .
C15 C17 H17B 109.5 . .
H17A C17 H17B 109.5 . .
C15 C17 H17C 109.5 . .
H17A C17 H17C 109.5 . .
H17B C17 H17C 109.5 . .
Cl1A C1A Cl1A 120.2(8) 5 .
Cl1A C1A H1A1 107.3 5 .
Cl1A C1A H1A1 107.3 . .
Cl1A C1A H1A2 107.3 5 .
Cl1A C1A H1A2 107.3 . .
H1A1 C1A H1A2 106.9 . .

loop_
_geom_bond_atom_site_label_1
_geom_bond_atom_site_label_2
_geom_bond_distance
_geom_bond_site_symmetry_2
Co1 O1 2.094(2) 4
Co1 O1 2.094(2) .
Co1 N4 2.127(3) .
Co1 N4 2.127(3) 4
Co1 N2 2.157(3) .
Co1 N2 2.157(3) 4
Co2 O1 1.981(2) 4
Co2 O1 1.981(2) .
Co2 Cl1 2.2239(12) .
Co2 Cl1 2.2239(12) 4
O1 C1 1.343(4) .
N1 C8 1.353(4) .
N1 N2 1.367(4) .
N1 C7 1.473(4) .
N2 C10 1.334(4) .
N3 C13 1.355(4) .
N3 N4 1.367(4) .
N3 C7 1.463(4) .
N4 C15 1.334(4) .
C1 C2 1.394(6) .
C1 C6 1.401(5) .
C2 C3 1.392(6) .
C2 H2 0.9300 .
C3 C4 1.369(7) .
C3 H3 0.9300 .
C4 C5 1.378(7) .
C4 H4 0.9300 .
C5 C6 1.399(5) .
C5 H5 0.9300 .
C6 C7 1.507(5) .
C7 H7 0.9800 .
C8 C9 1.369(5) .
C8 C11 1.485(6) .
C9 C10 1.393(5) .
C9 H9 0.9300 .
C10 C12 1.491(5) .
C11 H11A 0.9600 .
C11 H11B 0.9600 .
C11 H11C 0.9600 .
C12 H12A 0.9600 .
C12 H12B 0.9600 .
C12 H12C 0.9600 .
C13 C14 1.373(5) .
C13 C16 1.488(5) .
C14 C15 1.394(5) .
C14 H14 0.9300 .
C15 C17 1.494(5) .
C16 H16A 0.9600 .
C16 H16B 0.9600 .
C16 H16C 0.9600 .
C17 H17A 0.9600 .
C17 H17B 0.9600 .
C17 H17C 0.9600 .
Cl1A C1A 1.672(7) .
C1A Cl1A 1.672(7) 5
C1A H1A1 0.9700 .
C1A H1A2 0.9700 .
